data_4507858
loop_
_publ_author_name
'Sahu, Jhasaketan'
'Ahmad, Musheer'
'Bharadwaj, Parimal K.'

_publ_section_title
;
 Structural Diversity and Luminescence Properties of Coordination Polymers
 Built With a Rigid Linear Dicarboxylate and Zn(II)/Pb(II) Ion
;
_journal_issue 6
_journal_name_full 'Crystal Growth &amp; Design'
_journal_page_first 2618
_journal_paper_doi 10.1021/cg400376g
_journal_volume 13
_journal_year 2013
_chemical_formula_moiety 'C27 H21 N O4 Zn'
_chemical_formula_sum 'C27 H21 N O4 Zn'
_chemical_formula_weight 488.82
_chemical_name_systematic
;
 ?
;
_space_group_IT_number 12
_symmetry_cell_setting monoclinic
_symmetry_space_group_name_Hall '-C 2y'
_symmetry_space_group_name_H-M 'C 1 2/m 1'
_atom_sites_solution_hydrogens geom
_atom_sites_solution_primary direct
_atom_sites_solution_secondary difmap
_audit_creation_method SHELXL-97
_cell_angle_alpha 90.000
_cell_angle_beta 102.868(5)
_cell_angle_gamma 90.000
_cell_formula_units_Z 4
_cell_length_a 10.547(5)
_cell_length_b 19.841(5)
_cell_length_c 14.599(5)
_cell_measurement_reflns_used 999
_cell_measurement_temperature 100(2)
_cell_measurement_theta_max 25.50
_cell_measurement_theta_min 2.23
_cell_volume 2978.3(19)
_computing_structure_refinement 'SHELXL-97 (Sheldrick, 1997)'
_diffrn_ambient_temperature 100(2)
_diffrn_measured_fraction_theta_full 0.996
_diffrn_measured_fraction_theta_max 0.996
_diffrn_radiation_monochromator graphite
_diffrn_radiation_source 'fine-focus sealed tube'
_diffrn_radiation_type MoK\a
_diffrn_radiation_wavelength 0.71073
_diffrn_reflns_av_R_equivalents 0.0641
_diffrn_reflns_av_sigmaI/netI 0.0888
_diffrn_reflns_limit_h_max 12
_diffrn_reflns_limit_h_min -11
_diffrn_reflns_limit_k_max 22
_diffrn_reflns_limit_k_min -23
_diffrn_reflns_limit_l_max 17
_diffrn_reflns_limit_l_min -17
_diffrn_reflns_number 8026
_diffrn_reflns_theta_full 25.50
_diffrn_reflns_theta_max 25.50
_diffrn_reflns_theta_min 2.23
_exptl_absorpt_coefficient_mu 0.851
_exptl_absorpt_correction_T_max 0.865
_exptl_absorpt_correction_T_min 0.822
_exptl_absorpt_correction_type empirical
_exptl_absorpt_process_details Sadabs
_exptl_crystal_colour Colorless
_exptl_crystal_density_diffrn 1.090
_exptl_crystal_density_method 'not measured'
_exptl_crystal_description Block
_exptl_crystal_F_000 1008
_exptl_crystal_size_max 0.23
_exptl_crystal_size_mid 0.20
_exptl_crystal_size_min 0.17
_platon_squeeze_details
;
;
_refine_diff_density_max 1.579
_refine_diff_density_min -0.945
_refine_diff_density_rms 0.125
_refine_ls_extinction_method none
_refine_ls_goodness_of_fit_ref 0.986
_refine_ls_hydrogen_treatment constr
_refine_ls_matrix_type full
_refine_ls_number_parameters 151
_refine_ls_number_reflns 2855
_refine_ls_number_restraints 7
_refine_ls_restrained_S_all 0.988
_refine_ls_R_factor_all 0.1231
_refine_ls_R_factor_gt 0.0884
_refine_ls_shift/su_max 0.000
_refine_ls_shift/su_mean 0.000
_refine_ls_structure_factor_coef Fsqd
_refine_ls_weighting_details 'calc w=1/[\s^2^(Fo^2^)+(0.1679P)^2^+0.0000P] where P=(Fo^2^+2Fc^2^)/3'
_refine_ls_weighting_scheme calc
_refine_ls_wR_factor_gt 0.2161
_refine_ls_wR_factor_ref 0.2492
_reflns_number_gt 1752
_reflns_number_total 2855
_reflns_threshold_expression >2sigma(I)
_cod_data_source_file cg400376g_si_002.cif
_cod_data_source_block Complex3
_cod_depositor_comments
;
The following automatic conversions were performed:

'_symmetry_cell_setting' value 'Monoclinic' changed to 'monoclinic'
according to /home/saulius/struct/CIF-dictionaries/cif_core.dic
dictionary named 'cif_core.dic' version 2.3.1 from
2005-06-27.

'_exptl_absorpt_correction_type' value 'Empirical'
changed to 'empirical' according to
/home/saulius/struct/CIF-dictionaries/cif_core.dic dictionary named
'cif_core.dic' version 2.3.1 from 2005-06-27.

Automatic conversion script
Id: cif_fix_values 1891 2012-01-12 08:04:46Z andrius 
;
_cod_original_sg_symbol_H-M C2/m
_cod_database_code 4507858

loop_
_symmetry_equiv_pos_as_xyz
'x, y, z'
'-x, y, -z'
'x+1/2, y+1/2, z'
'-x+1/2, y+1/2, -z'
'-x, -y, -z'
'x, -y, z'
'-x+1/2, -y+1/2, -z'
'x+1/2, -y+1/2, z'

loop_
_atom_site_label
_atom_site_type_symbol
_atom_site_fract_x
_atom_site_fract_y
_atom_site_fract_z
_atom_site_U_iso_or_equiv
_atom_site_adp_type
_atom_site_occupancy
_atom_site_symmetry_multiplicity
_atom_site_calc_flag
_atom_site_refinement_flags
Zn1 Zn -0.63718(11) -0.5000 -0.05280(7) 0.0427(5) Uani 1 2 d S
O1 O -0.5679(6) -0.4299(3) -0.1303(4) 0.0704(16) Uani 1 1 d .
O2 O -0.6404(6) -0.5695(2) 0.0481(4) 0.0656(15) Uani 1 1 d .
N1 N -0.8258(7) -0.5000 -0.1153(5) 0.0366(16) Uiso 1 2 d SD
C1 C -0.4486(9) -0.4146(3) -0.1173(6) 0.063(2) Uani 1 1 d .
C2 C -0.4101(8) -0.3765(4) -0.1963(6) 0.066(2) Uani 1 1 d .
C3 C -0.2780(9) -0.3693(5) -0.1943(7) 0.091(3) Uani 1 1 d .
H3 H -0.2158 -0.3856 -0.1436 0.109 Uiso 1 1 calc R
C4 C -0.2406(9) -0.3378(5) -0.2687(8) 0.106(4) Uani 1 1 d .
H4 H -0.1526 -0.3338 -0.2684 0.128 Uiso 1 1 calc R
C5 C -0.3348(7) -0.3112(4) -0.3457(6) 0.069(3) Uani 1 1 d .
C6 C -0.4612(8) -0.3139(5) -0.3411(8) 0.098(4) Uani 1 1 d .
H6 H -0.5238 -0.2928 -0.3870 0.117 Uiso 1 1 calc R
C7 C -0.4985(8) -0.3484(4) -0.2672(7) 0.081(3) Uani 1 1 d .
H7 H -0.5864 -0.3521 -0.2673 0.097 Uiso 1 1 calc R
C8 C -0.2909(7) -0.2779(4) -0.4233(6) 0.069(3) Uani 1 1 d .
C9 C -0.2309(7) -0.3175(4) -0.4810(7) 0.076(3) Uani 1 1 d .
H9 H -0.2186 -0.3632 -0.4679 0.091 Uiso 1 1 calc R
C10 C -0.1889(7) -0.2905(4) -0.5574(6) 0.068(3) Uani 1 1 d .
C11 C -0.1251(8) -0.3346(4) -0.6156(7) 0.080(3) Uani 1 1 d .
H11A H -0.1162 -0.3792 -0.5895 0.119 Uiso 1 1 calc R
H11B H -0.0407 -0.3169 -0.6165 0.119 Uiso 1 1 calc R
H11C H -0.1771 -0.3363 -0.6785 0.119 Uiso 1 1 calc R
C12 C -0.8505(19) -0.5000 -0.2103(10) 0.152(8) Uiso 1 2 d SD
H12 H -0.7823 -0.5000 -0.2411 0.182 Uiso 1 2 calc SR
C13 C -0.9812(17) -0.5000 -0.2626(14) 0.137(7) Uiso 1 2 d SD
H13 H -1.0064 -0.5000 -0.3279 0.164 Uiso 1 2 calc SR
C14 C -1.068(2) -0.5000 -0.2005(15) 0.150(8) Uani 1 2 d SD
H14 H -1.1568 -0.5000 -0.2278 0.180 Uiso 1 2 calc SR
C15 C -1.0328(16) -0.5000 -0.1021(14) 0.48(5) Uani 1 2 d SD
H15 H -1.0980 -0.5000 -0.0684 0.571 Uiso 1 2 calc SR
C16 C -0.9041(14) -0.5000 -0.0532(15) 0.213(13) Uani 1 2 d SD
H16 H -0.8760 -0.5000 0.0119 0.255 Uiso 1 2 calc SR

loop_
_atom_site_aniso_label
_atom_site_aniso_U_11
_atom_site_aniso_U_22
_atom_site_aniso_U_33
_atom_site_aniso_U_23
_atom_site_aniso_U_13
_atom_site_aniso_U_12
Zn1 0.0737(8) 0.0276(6) 0.0441(7) 0.000 0.0502(6) 0.000
O1 0.086(4) 0.076(4) 0.066(4) 0.028(3) 0.054(3) -0.007(3)
O2 0.093(4) 0.053(3) 0.066(4) 0.027(3) 0.051(3) 0.001(3)
C1 0.099(7) 0.042(4) 0.066(6) 0.012(4) 0.055(5) -0.002(4)
C2 0.073(5) 0.058(4) 0.083(6) 0.047(4) 0.051(5) 0.015(4)
C3 0.076(6) 0.104(6) 0.116(8) 0.081(6) 0.069(6) 0.050(5)
C4 0.071(5) 0.128(8) 0.149(9) 0.102(8) 0.086(6) 0.052(6)
C5 0.060(4) 0.081(5) 0.081(6) 0.061(5) 0.050(4) 0.028(4)
C6 0.063(5) 0.127(8) 0.125(8) 0.086(7) 0.067(6) 0.030(5)
C7 0.068(5) 0.095(6) 0.099(7) 0.053(6) 0.059(5) 0.012(5)
C8 0.057(4) 0.073(5) 0.095(6) 0.058(5) 0.056(5) 0.025(4)
C9 0.065(5) 0.065(5) 0.119(7) 0.065(5) 0.067(5) 0.034(4)
C10 0.058(4) 0.071(5) 0.093(6) 0.052(4) 0.056(5) 0.030(4)
C11 0.077(5) 0.080(5) 0.099(7) 0.056(5) 0.056(5) 0.032(4)
C14 0.147(17) 0.157(18) 0.18(2) 0.000 0.100(17) 0.000
C15 0.054(12) 1.30(14) 0.076(15) 0.000 0.011(11) 0.000
C16 0.070(12) 0.22(3) 0.31(4) 0.000 -0.030(17) 0.000

loop_
_atom_type_symbol
_atom_type_description
_atom_type_scat_dispersion_real
_atom_type_scat_dispersion_imag
_atom_type_scat_source
C C 0.0033 0.0016 'International Tables Vol C Tables 4.2.6.8 and 6.1.1.4'
H H 0.0000 0.0000 'International Tables Vol C Tables 4.2.6.8 and 6.1.1.4'
N N 0.0061 0.0033 'International Tables Vol C Tables 4.2.6.8 and 6.1.1.4'
O O 0.0106 0.0060 'International Tables Vol C Tables 4.2.6.8 and 6.1.1.4'
Zn Zn 0.2839 1.4301 'International Tables Vol C Tables 4.2.6.8 and 6.1.1.4'

loop_
_geom_angle_atom_site_label_1
_geom_angle_atom_site_label_2
_geom_angle_atom_site_label_3
_geom_angle
_geom_angle_site_symmetry_1
_geom_angle_site_symmetry_3
N1 Zn1 O2 99.0(2) . 6_545
N1 Zn1 O2 99.0(2) . .
O2 Zn1 O2 86.0(3) 6_545 .
N1 Zn1 O1 101.0(2) . .
O2 Zn1 O1 90.3(2) 6_545 .
O2 Zn1 O1 160.0(2) . .
N1 Zn1 O1 101.0(2) . 6_545
O2 Zn1 O1 160.0(2) 6_545 6_545
O2 Zn1 O1 90.3(2) . 6_545
O1 Zn1 O1 86.5(3) . 6_545
N1 Zn1 Zn1 175.9(2) . 5_445
O2 Zn1 Zn1 78.10(18) 6_545 5_445
O2 Zn1 Zn1 78.10(18) . 5_445
O1 Zn1 Zn1 81.88(18) . 5_445
O1 Zn1 Zn1 81.88(18) 6_545 5_445
C1 O1 Zn1 123.3(5) . .
C1 O2 Zn1 128.7(5) 5_445 .
C12 N1 C16 132.8(13) . .
C12 N1 Zn1 114.4(9) . .
C16 N1 Zn1 112.8(9) . .
O2 C1 O1 126.9(6) 5_445 .
O2 C1 C2 117.4(7) 5_445 .
O1 C1 C2 115.6(8) . .
C7 C2 C3 119.4(6) . .
C7 C2 C1 122.4(7) . .
C3 C2 C1 118.2(8) . .
C4 C3 C2 119.1(8) . .
C3 C4 C5 121.0(7) . .
C6 C5 C4 117.9(6) . .
C6 C5 C8 122.6(7) . .
C4 C5 C8 119.3(6) . .
C5 C6 C7 120.4(8) . .
C2 C7 C6 121.8(7) . .
C10 C8 C9 119.6(6) 7_444 .
C10 C8 C5 122.2(7) 7_444 .
C9 C8 C5 118.2(6) . .
C10 C9 C8 122.1(6) . .
C8 C10 C9 118.3(7) 7_444 .
C8 C10 C11 121.9(6) 7_444 .
C9 C10 C11 119.8(6) . .
N1 C12 C13 119.6(17) . .
C12 C13 C14 110.1(18) . .
C15 C14 C13 126(2) . .
C16 C15 C14 122(2) . .
N1 C16 C15 109.1(17) . .

loop_
_geom_bond_atom_site_label_1
_geom_bond_atom_site_label_2
_geom_bond_distance
_geom_bond_site_symmetry_2
Zn1 N1 1.996(8) .
Zn1 O2 2.023(5) 6_545
Zn1 O2 2.023(5) .
Zn1 O1 2.029(4) .
Zn1 O1 2.029(4) 6_545
Zn1 Zn1 2.960(3) 5_445
O1 C1 1.267(10) .
O2 C1 1.256(10) 5_445
N1 C12 1.353(12) .
N1 C16 1.356(17) .
C1 O2 1.256(10) 5_445
C1 C2 1.509(8) .
C2 C7 1.349(12) .
C2 C3 1.394(11) .
C3 C4 1.386(10) .
C4 C5 1.425(12) .
C5 C6 1.351(10) .
C5 C8 1.472(8) .
C6 C7 1.406(9) .
C8 C10 1.393(10) 7_444
C8 C9 1.401(11) .
C9 C10 1.395(9) .
C10 C8 1.393(10) 7_444
C10 C11 1.482(11) .
C12 C13 1.419(16) .
C13 C14 1.428(15) .
C14 C15 1.402(17) .
C15 C16 1.386(17) .

loop_
_platon_squeeze_void_nr
_platon_squeeze_void_average_x
_platon_squeeze_void_average_y
_platon_squeeze_void_average_z
_platon_squeeze_void_volume
_platon_squeeze_void_count_electrons
_platon_squeeze_void_content
1 -0.016 0.250 0.000 312 132 ' '
2 -0.015 0.750 0.000 312 132 ' '
3 0.010 0.000 0.500 205 110 ' '
4 -0.026 0.500 0.500 205 110 ' '
